data_7225078
loop_
_publ_author_name
'Singh, Nongthombam Geetmani'
'Lily, Makroni'
'Devi, Shougaijam Premila'
'Rahman, Noimur'
'Ahmed, Aziz'
'Chandra, Asit K.'
'Nongkhlaw, Rishanlang'

_publ_section_title
;
 Synthetic, mechanistic and kinetic studies on the organo-nanocatalyzed
 synthesis of oxygen and nitrogen containing spiro compounds under
 ultrasonic conditions
;
_journal_issue 15
_journal_name_full 'Green Chem.'
_journal_page_first 4216
_journal_paper_doi 10.1039/C6GC00724D
_journal_volume 18
_journal_year 2016
_chemical_formula_moiety 'C20 H11 N3 O4'
_chemical_formula_sum 'C20 H11 N3 O4'
_chemical_formula_weight 357.33
_chemical_name_common Spirooxindole
_chemical_name_systematic 2'-amino-2,5'-dioxo-5'H-spiro[indoline-3,4'-pyrano[3,2-c]chromene]-3'-carbonitrile
_space_group_crystal_system triclinic
_space_group_IT_number 2
_space_group_name_Hall '-P 1'
_space_group_name_H-M_alt 'P -1'
_symmetry_Int_Tables_number 2
_symmetry_space_group_name_Hall '-P 1'
_symmetry_space_group_name_H-M 'P -1'
_atom_sites_solution_primary iterative
_audit_creation_date 2015-12-11
_audit_creation_method
;
Olex2 1.2
(compiled 2014.03.20 svn.r2914 for OlexSys, GUI svn.r4816)
;
_audit_update_record
;
2015-12-21 deposited with the CCDC.
2016-04-29 downloaded from the CCDC.
;
_cell_angle_alpha 75.239(15)
_cell_angle_beta 84.652(14)
_cell_angle_gamma 69.915(14)
_cell_formula_units_Z 4
_cell_length_a 10.3603(15)
_cell_length_b 13.054(2)
_cell_length_c 14.655(3)
_cell_measurement_reflns_used 1724
_cell_measurement_temperature 291.6(2)
_cell_measurement_theta_max 23.5480
_cell_measurement_theta_min 3.5750
_cell_volume 1800.0(6)
_computing_cell_refinement 'CrysAlisPro 1.171.38.41 (Rigaku OD, 2015)'
_computing_data_collection 'CrysAlisPro 1.171.38.41 (Rigaku OD, 2015)'
_computing_data_reduction 'CrysAlisPro 1.171.38.41 (Rigaku OD, 2015)'
_computing_molecular_graphics 'Olex2 (Dolomanov et al., 2009)'
_computing_publication_material 'Olex2 (Dolomanov et al., 2009)'
_computing_structure_refinement 'olex2.refine (Bourhis et al., 2013)'
_computing_structure_solution 'olex2.solve (Bourhis et al., 2013)'
_diffrn_ambient_environment air
_diffrn_ambient_temperature 291.6(2)
_diffrn_detector 'CCD plate'
_diffrn_detector_area_resol_mean 8.0640
_diffrn_detector_type Eos
_diffrn_measured_fraction_theta_full 0.9981
_diffrn_measured_fraction_theta_max 0.9981
_diffrn_measurement_details
;
List of Runs (angles in degrees, time in seconds):

  1  \w     -6.00  90.00   1.00    7.56    --   19.62  37.00  30.00   96
  2  \w    -24.00  19.00   1.00    7.56    --  -17.43 -99.00-150.00   43
  3  \w    -24.00  22.00   1.00    7.56    --  -17.43 -99.00  30.00   46
  4  \w     35.00  95.00   1.00    7.56    --   19.62-178.00-120.00   60
  5  \w    -34.00  63.00   1.00    7.56    --   19.62 -19.00-180.00   97
;
_diffrn_measurement_device 'four-circle diffractometer'
_diffrn_measurement_device_type 'Xcalibur, Eos, Gemini'
_diffrn_measurement_method '\w scans'
_diffrn_orient_matrix_type 'CrysAlisPro convention (1999,Acta A55,543-557)'
_diffrn_orient_matrix_UB_11 -0.0066617000
_diffrn_orient_matrix_UB_12 -0.0058535000
_diffrn_orient_matrix_UB_13 -0.0459763000
_diffrn_orient_matrix_UB_21 -0.0671020000
_diffrn_orient_matrix_UB_22 0.0400926000
_diffrn_orient_matrix_UB_23 -0.0031560000
_diffrn_orient_matrix_UB_31 0.0276951000
_diffrn_orient_matrix_UB_32 0.0436702000
_diffrn_orient_matrix_UB_33 -0.0195327000
_diffrn_radiation_monochromator graphite
_diffrn_radiation_probe x-ray
_diffrn_radiation_type 'Mo K\a'
_diffrn_radiation_wavelength 0.71073
_diffrn_reflns_av_R_equivalents 0.0675
_diffrn_reflns_av_unetI/netI 0.1308
_diffrn_reflns_limit_h_max 14
_diffrn_reflns_limit_h_min -14
_diffrn_reflns_limit_k_max 16
_diffrn_reflns_limit_k_min -17
_diffrn_reflns_limit_l_max 19
_diffrn_reflns_limit_l_min -8
_diffrn_reflns_number 12261
_diffrn_reflns_theta_full 29.0572
_diffrn_reflns_theta_max 29.06
_diffrn_reflns_theta_min 3.32
_diffrn_source 'fine-focus sealed X-ray tube'
_diffrn_source_type 'Enhance (Mo) X-ray Source'
_exptl_absorpt_coefficient_mu 0.095
_exptl_absorpt_correction_T_max 1.00000
_exptl_absorpt_correction_T_min 0.71098
_exptl_absorpt_correction_type multi-scan
_exptl_absorpt_process_details
;
CrysAlisPro 1.171.38.41 (Rigaku Oxford Diffraction, 2015)
Empirical absorption correction using spherical harmonics,
 implemented in SCALE3 ABSPACK scaling algorithm.
;
_exptl_crystal_colour colourless
_exptl_crystal_colour_primary colourless
_exptl_crystal_density_diffrn 1.3185
_exptl_crystal_description plate
_exptl_crystal_F_000 736.4006
_exptl_crystal_recrystallization_method 'Re-crystallisation from solvent: Methanol'
_exptl_crystal_size_max 0.21
_exptl_crystal_size_mid 0.15
_exptl_crystal_size_min 0.09
_refine_diff_density_max 0.7403
_refine_diff_density_min -0.5885
_refine_diff_density_rms 0.1454
_refine_ls_d_res_high 0.7317
_refine_ls_d_res_low 6.1367
_refine_ls_goodness_of_fit_ref 0.9953
_refine_ls_hydrogen_treatment mixed
_refine_ls_matrix_type full
_refine_ls_number_constraints 42
_refine_ls_number_parameters 488
_refine_ls_number_reflns 8117
_refine_ls_number_restraints 0
_refine_ls_restrained_S_all 0.9953
_refine_ls_R_factor_all 0.1796
_refine_ls_R_factor_gt 0.0942
_refine_ls_shift/su_max 0.0000
_refine_ls_shift/su_mean 0.0000
_refine_ls_structure_factor_coef Fsqd
_refine_ls_weighting_details 'w=1/[\s^2^(Fo^2^)+(0.1280P)^2^] where P=(Fo^2^+2Fc^2^)/3'
_refine_ls_weighting_scheme calc
_refine_ls_wR_factor_gt 0.2287
_refine_ls_wR_factor_ref 0.2954
_reflns_Friedel_coverage 0.0
_reflns_limit_h_max 14
_reflns_limit_h_min -14
_reflns_limit_k_max 17
_reflns_limit_k_min -16
_reflns_limit_l_max 19
_reflns_limit_l_min 0
_reflns_number_gt 3683
_reflns_number_total 8117
_reflns_threshold_expression I>=2u(I)
_cod_data_source_file c6gc00724d2.cif
_cod_data_source_block NGS-3B
_cod_depositor_comments
;
Adding full bibliography for 7225077--7225078.cif

2017-03-04
Z value and formula fixed to values more according to usual
chemical conventions.                 miguel
;
_cod_original_formula_sum 'C40 H22 N6 O8'
_cod_original_formula_weight 714.66
_cod_original_formula_moiety '2(C20 H11 N3 O4)'
_cod_original_formula_units_Z 2
_cod_original_cell_volume 1799.9(6)
_cod_database_code 7225078
_chemical_oxdiff_formula C20H11N3O4
_reflns_odcompleteness_completeness 99.27
_reflns_odcompleteness_iscentric 1
_reflns_odcompleteness_theta 26.32
_olex2_refinement_description
;
1. Fixed Uiso
 At 1.2 times of:
  All C(H) groups, All N(H) groups, All N(H,H) groups
2.a Rotating group:
 N3(Ha,Hb), N6(H1a,H1b)
2.b Aromatic/amide H refined with riding coordinates:
 C23(H17), C24(H1ba), C25(H1o), C26(H1h), C36(H1s), C37(H1n), C38(H1u),
 C39(H1j), C6(H1g), C5(H1i), C4(H1l), C3(H15), C16(H1p), C17(H1q), C18(H1t),
 C19(H1c), N1(H4), N4(H5)
;
_olex2_date_sample_data_collection 2015-12-11
_olex2_submission_special_instructions 'No special instructions were received'
_oxdiff_exptl_absorpt_empirical_details
;
Empirical correction (ABSPACK) includes:
- Absorption correction using spherical harmonics
- Frame scaling
;
_oxdiff_exptl_absorpt_empirical_full_max 1.299
_oxdiff_exptl_absorpt_empirical_full_min 0.787

loop_
_space_group_symop_id
_space_group_symop_operation_xyz
1 x,y,z
2 -x,-y,-z

loop_
_atom_site_label
_atom_site_type_symbol
_atom_site_fract_x
_atom_site_fract_y
_atom_site_fract_z
_atom_site_U_iso_or_equiv
_atom_site_adp_type
_atom_site_occupancy
_atom_site_refinement_flags_posn
O O 0.0810(3) 0.6202(2) 0.0278(2) 0.0488(8) Uani 1.000000 .
O1 O 0.1379(3) 0.6929(2) -0.2577(2) 0.0500(8) Uani 1.000000 .
O2 O -0.5869(3) 0.8056(2) -0.2619(2) 0.0491(8) Uani 1.000000 .
O3 O -0.4625(3) 0.8038(2) -0.5357(2) 0.0505(8) Uani 1.000000 .
O4 O -0.3005(3) 0.6416(2) -0.4920(2) 0.0642(9) Uani 1.000000 .
O5 O -0.0144(3) 0.7981(2) 0.0282(2) 0.0604(9) Uani 1.000000 .
O6 O -0.1753(3) 0.6436(2) -0.2733(2) 0.0573(8) Uani 1.000000 .
O7 O 0.1632(4) 0.9402(2) -0.1276(3) 0.0630(9) Uani 1.000000 .
N N -0.6067(4) 0.7329(3) -0.1097(3) 0.0559(10) Uani 1.000000 .
N1 N 0.1270(4) 0.7979(3) -0.4012(3) 0.0573(10) Uani 1.000000 .
C C -0.5417(4) 0.7983(3) -0.3517(3) 0.0397(10) Uani 1.000000 .
C1 C 0.1478(4) 0.5356(3) -0.0173(3) 0.0428(10) Uani 1.000000 .
C3 C -0.4545(4) 0.6136(3) -0.2058(3) 0.0411(10) Uani 1.000000 .
C4 C 0.0171(4) 0.8885(3) -0.2762(3) 0.0419(10) Uani 1.000000 .
C5 C 0.0434(4) 0.7579(3) -0.1205(3) 0.0403(10) Uani 1.000000 .
C6 C 0.1122(4) 0.6743(3) -0.1630(3) 0.0420(10) Uani 1.000000 .
C7 C 0.0327(4) 0.7297(3) -0.0183(3) 0.0444(10) Uani 1.000000 .
C8 C -0.0166(4) 0.8782(3) -0.1715(3) 0.0403(10) Uani 1.000000 .
N2 N -0.4062(4) 0.4336(3) -0.0747(3) 0.0592(11) Uani 1.000000 .
C9 C -0.3817(4) 0.6026(3) -0.2991(3) 0.0378(9) Uani 1.000000 .
C10 C -0.3957(4) 0.7126(3) -0.4676(3) 0.0445(10) Uani 1.000000 .
C11 C 0.1672(4) 0.5616(3) -0.1143(3) 0.0414(10) Uani 1.000000 .
C12 C 0.0883(4) 0.7989(3) -0.3116(3) 0.0431(10) Uani 1.000000 .
C13 C -0.5443(4) 0.7110(3) -0.1910(3) 0.0404(10) Uani 1.000000 .
C14 C -0.4454(4) 0.7077(3) -0.3708(3) 0.0414(10) Uani 1.000000 .
C15 C -0.6211(5) 0.9829(4) -0.5878(3) 0.0524(12) Uani 1.000000 .
N3 N -0.0684(4) 1.0747(3) -0.3953(3) 0.0647(12) Uani 1.000000 .
C16 C -0.4290(4) 0.5159(3) -0.1306(3) 0.0431(10) Uani 1.000000 .
C17 C 0.1942(5) 0.4298(4) 0.0357(3) 0.0520(12) Uani 1.000000 .
N4 N -0.1636(4) 0.4691(3) -0.2868(3) 0.0544(10) Uani 1.000000 .
N5 N -0.0636(4) 1.0396(3) -0.1129(3) 0.0582(11) Uani 1.000000 .
C18 C -0.2268(4) 0.5771(4) -0.2858(3) 0.0443(10) Uani 1.000000 .
C19 C -0.0309(4) 0.9913(3) -0.3398(3) 0.0456(11) Uani 1.000000 .
C1a C -0.1686(5) 0.9321(3) -0.1540(3) 0.0468(11) Uani 1.000000 .
C1b C 0.2654(5) 0.3450(4) -0.0065(4) 0.0624(14) Uani 1.000000 .
C1c C -0.4898(5) 0.4679(4) -0.3430(3) 0.0535(12) Uani 1.000000 .
C1d C -0.6067(4) 0.8970(3) -0.4219(3) 0.0408(10) Uani 1.000000 .
C1e C -0.5650(4) 0.8946(3) -0.5160(3) 0.0451(11) Uani 1.000000 .
C1f C -0.2517(5) 0.4185(3) -0.3079(3) 0.0516(12) Uani 1.000000 .
C1g C -0.7086(4) 0.9929(3) -0.4053(4) 0.0493(11) Uani 1.000000 .
C1h C 0.2384(5) 0.4744(3) -0.1566(4) 0.0559(12) Uani 1.000000 .
C1i C -0.7643(5) 1.0811(4) -0.4778(4) 0.0560(13) Uani 1.000000 .
C1j C -0.2778(5) 0.9020(4) -0.1686(3) 0.0540(12) Uani 1.000000 .
C1k C -0.3811(4) 0.4962(3) -0.3213(3) 0.0461(11) Uani 1.000000 .
C1l C -0.7220(5) 1.0763(4) -0.5700(4) 0.0536(12) Uani 1.000000 .
C1m C -0.1895(5) 1.0262(3) -0.1204(3) 0.0525(12) Uani 1.000000 .
C1n C -0.4269(6) 1.0591(5) -0.1127(4) 0.0800(18) Uani 1.000000 .
C1o C 0.2885(5) 0.3676(4) -0.1045(4) 0.0678(15) Uani 1.000000 .
C1p C -0.2251(6) 0.3091(4) -0.3159(4) 0.0678(15) Uani 1.000000 .
C1q C -0.3334(6) 0.2819(4) -0.3364(5) 0.0761(16) Uani 1.000000 .
C1r C 0.0421(5) 0.9541(3) -0.1345(3) 0.0495(11) Uani 1.000000 .
C1s C -0.3184(6) 1.0916(4) -0.0992(4) 0.0721(15) Uani 1.000000 .
C1t C -0.4622(6) 0.3590(4) -0.3512(4) 0.0650(14) Uani 1.000000 .
C1u C -0.4073(5) 0.9651(4) -0.1472(4) 0.0673(15) Uani 1.000000 .
H17 H 0.1779(5) 0.4148(4) 0.1004(3) 0.0624(14) Uiso 1.000000 R
H1ba H 0.2988(5) 0.2717(4) 0.0297(4) 0.0749(17) Uiso 1.000000 R
H1o H 0.3377(5) 0.3097(4) -0.1333(4) 0.0813(18) Uiso 1.000000 R
H1h H 0.2520(5) 0.4895(3) -0.2216(4) 0.0671(15) Uiso 1.000000 R
H1s H -0.3319(6) 1.1550(4) -0.0768(4) 0.0865(18) Uiso 1.000000 R
H1n H -0.5156(6) 1.1011(5) -0.0983(4) 0.096(2) Uiso 1.000000 R
H1u H -0.4823(5) 0.9449(4) -0.1557(4) 0.0808(18) Uiso 1.000000 R
H1j H -0.2642(5) 0.8397(4) -0.1928(3) 0.0649(14) Uiso 1.000000 R
H1g H -0.7383(4) 0.9963(3) -0.3440(4) 0.0592(14) Uiso 1.000000 R
H1i H -0.8313(5) 1.1452(4) -0.4660(4) 0.0672(15) Uiso 1.000000 R
H1l H -0.7623(5) 1.1366(4) -0.6197(4) 0.0643(15) Uiso 1.000000 R
H15 H -0.5915(5) 0.9807(4) -0.6494(3) 0.0629(14) Uiso 1.000000 R
H1p H -0.1371(6) 0.2565(4) -0.3077(4) 0.0813(18) Uiso 1.000000 R
H1q H -0.3189(6) 0.2088(4) -0.3402(5) 0.091(2) Uiso 1.000000 R
H1t H -0.5327(6) 0.3381(4) -0.3672(4) 0.0780(17) Uiso 1.000000 R
H1c H -0.5780(5) 0.5201(4) -0.3518(3) 0.0642(14) Uiso 1.000000 R
Ha H -0.6822(16) 0.7882(16) -0.1226(3) 0.0671(12) Uiso 1.000000 GR
Hb H -0.624(3) 0.6737(9) -0.0787(10) 0.0671(12) Uiso 1.000000 GR
H4 H -0.0774(4) 0.4346(3) -0.2757(3) 0.0652(12) Uiso 1.000000 R
H5 H -0.0544(4) 1.0955(3) -0.0965(3) 0.0699(13) Uiso 1.000000 R
H1a H 0.115(3) 0.7426(16) -0.4170(7) 0.0688(12) Uiso 1.000000 GR
H1b H 0.078(2) 0.8601(12) -0.4368(3) 0.0688(12) Uiso 1.000000 GR

loop_
_atom_site_aniso_label
_atom_site_aniso_U_11
_atom_site_aniso_U_22
_atom_site_aniso_U_33
_atom_site_aniso_U_12
_atom_site_aniso_U_13
_atom_site_aniso_U_23
O 0.0608(19) 0.0507(17) 0.0311(17) -0.0163(14) 0.0009(14) -0.0064(14)
O1 0.076(2) 0.0383(15) 0.0298(17) -0.0137(14) 0.0108(15) -0.0085(13)
O2 0.0608(19) 0.0403(15) 0.0328(18) -0.0050(13) 0.0122(14) -0.0061(13)
O3 0.066(2) 0.0475(16) 0.0326(18) -0.0133(15) 0.0102(15) -0.0119(14)
O4 0.070(2) 0.0635(19) 0.041(2) -0.0018(17) 0.0168(17) -0.0157(16)
O5 0.085(2) 0.0559(18) 0.0368(19) -0.0150(16) 0.0100(17) -0.0204(15)
O6 0.060(2) 0.0638(19) 0.053(2) -0.0247(16) 0.0069(16) -0.0196(16)
O7 0.067(2) 0.0526(18) 0.072(3) -0.0162(16) -0.0014(19) -0.0236(17)
N 0.067(3) 0.053(2) 0.035(2) -0.0086(19) 0.0144(19) -0.0105(17)
N1 0.082(3) 0.059(2) 0.031(2) -0.025(2) 0.010(2) -0.0098(17)
C 0.045(2) 0.043(2) 0.032(2) -0.0179(19) 0.0078(19) -0.0091(18)
C1 0.049(3) 0.041(2) 0.036(3) -0.0140(19) -0.000(2) -0.0063(19)
C3 0.039(2) 0.041(2) 0.039(3) -0.0085(18) 0.0055(19) -0.0112(19)
C4 0.050(3) 0.040(2) 0.032(2) -0.0125(19) 0.009(2) -0.0104(19)
C5 0.047(2) 0.042(2) 0.032(2) -0.0147(18) 0.0051(19) -0.0094(18)
C6 0.051(3) 0.045(2) 0.030(2) -0.018(2) 0.002(2) -0.0068(19)
C7 0.053(3) 0.048(2) 0.034(3) -0.018(2) 0.006(2) -0.014(2)
C8 0.045(2) 0.038(2) 0.033(2) -0.0094(18) 0.0049(19) -0.0092(18)
N2 0.064(3) 0.056(2) 0.042(2) -0.0076(19) 0.008(2) -0.0047(19)
C9 0.043(2) 0.037(2) 0.032(2) -0.0096(17) 0.0064(18) -0.0128(18)
C10 0.052(3) 0.041(2) 0.034(3) -0.009(2) 0.007(2) -0.0108(19)
C11 0.048(2) 0.035(2) 0.037(3) -0.0119(18) 0.001(2) -0.0043(18)
C12 0.056(3) 0.044(2) 0.027(2) -0.019(2) 0.010(2) -0.0063(19)
C13 0.044(2) 0.043(2) 0.031(2) -0.0131(19) 0.0030(19) -0.0067(18)
C14 0.042(2) 0.042(2) 0.039(3) -0.0124(19) 0.005(2) -0.0094(19)
C15 0.066(3) 0.055(3) 0.038(3) -0.026(2) -0.003(2) -0.003(2)
N3 0.069(3) 0.060(2) 0.052(3) -0.015(2) 0.009(2) -0.001(2)
C16 0.037(2) 0.047(2) 0.041(3) -0.0069(19) 0.0089(19) -0.015(2)
C17 0.059(3) 0.053(3) 0.041(3) -0.017(2) -0.003(2) -0.007(2)
N4 0.044(2) 0.051(2) 0.062(3) -0.0078(17) -0.0006(19) -0.0127(19)
N5 0.073(3) 0.043(2) 0.053(3) -0.0089(19) 0.001(2) -0.0177(18)
C18 0.047(3) 0.051(3) 0.032(2) -0.017(2) 0.0089(19) -0.0066(19)
C19 0.048(3) 0.041(2) 0.040(3) -0.0112(19) 0.007(2) -0.003(2)
C1a 0.056(3) 0.039(2) 0.032(2) -0.008(2) 0.003(2) 0.0009(19)
C1b 0.070(3) 0.047(3) 0.060(4) -0.019(2) -0.009(3) 0.006(3)
C1c 0.050(3) 0.059(3) 0.048(3) -0.014(2) 0.008(2) -0.015(2)
C1d 0.041(2) 0.040(2) 0.040(3) -0.0148(18) 0.001(2) -0.0047(19)
C1e 0.048(3) 0.045(2) 0.042(3) -0.017(2) 0.001(2) -0.007(2)
C1f 0.056(3) 0.047(3) 0.046(3) -0.015(2) 0.005(2) -0.007(2)
C1g 0.046(3) 0.041(2) 0.056(3) -0.011(2) 0.009(2) -0.011(2)
C1h 0.077(3) 0.042(2) 0.046(3) -0.018(2) 0.011(2) -0.010(2)
C1i 0.044(3) 0.044(2) 0.071(4) -0.009(2) 0.005(2) -0.008(2)
C1j 0.058(3) 0.055(3) 0.034(3) -0.010(2) 0.001(2) 0.003(2)
C1k 0.046(3) 0.050(2) 0.032(2) -0.008(2) 0.010(2) -0.0062(19)
C1l 0.055(3) 0.049(3) 0.052(3) -0.018(2) -0.011(2) -0.000(2)
C1m 0.063(3) 0.042(2) 0.040(3) -0.005(2) 0.007(2) -0.008(2)
C1n 0.054(4) 0.089(4) 0.064(4) 0.002(3) 0.020(3) -0.005(3)
C1o 0.080(4) 0.046(3) 0.070(4) -0.014(2) 0.014(3) -0.016(3)
C1p 0.065(3) 0.052(3) 0.080(4) -0.010(2) 0.012(3) -0.023(3)
C1q 0.087(4) 0.054(3) 0.088(5) -0.020(3) 0.011(3) -0.026(3)
C1r 0.054(3) 0.044(2) 0.041(3) -0.009(2) 0.000(2) -0.004(2)
C1s 0.076(4) 0.063(3) 0.056(4) 0.005(3) 0.010(3) -0.019(3)
C1t 0.069(4) 0.069(3) 0.070(4) -0.034(3) 0.006(3) -0.027(3)
C1u 0.063(4) 0.077(4) 0.048(3) -0.021(3) 0.004(3) 0.003(3)

loop_
_atom_type_symbol
_atom_type_scat_dispersion_real
_atom_type_scat_dispersion_imag
_atom_type_scat_Cromer_Mann_a1
_atom_type_scat_Cromer_Mann_a2
_atom_type_scat_Cromer_Mann_a3
_atom_type_scat_Cromer_Mann_a4
_atom_type_scat_Cromer_Mann_b1
_atom_type_scat_Cromer_Mann_b2
_atom_type_scat_Cromer_Mann_b3
_atom_type_scat_Cromer_Mann_b4
_atom_type_scat_Cromer_Mann_c
_atom_type_scat_source
_atom_type_scat_dispersion_source
H 0.00000 0.00000 0.49300 0.32291 0.14019 0.04081 10.51090 26.12570 3.14236 57.79970 0.0030380000826 'International Tables Volume C Table 6.1.1.4 (pp. 500-502)' 'Henke, Gullikson and Davis, At. Data and Nucl. Data Tables, 1993, 54, 2'
C 0.00347 0.00161 2.31000 1.02000 1.58860 0.86500 20.84390 10.20750 0.56870 51.65120 0.215599998832 'International Tables Volume C Table 6.1.1.4 (pp. 500-502)' 'Henke, Gullikson and Davis, At. Data and Nucl. Data Tables, 1993, 54, 2'
O 0.01158 0.00611 3.04850 2.28680 1.54630 0.86700 13.27710 5.70110 0.32390 32.90890 0.250800013542 'International Tables Volume C Table 6.1.1.4 (pp. 500-502)' 'Henke, Gullikson and Davis, At. Data and Nucl. Data Tables, 1993, 54, 2'
N 0.00653 0.00323 12.21260 3.13220 2.01250 1.16630 0.00570 9.89330 28.99750 0.58260 -11.5290002823 'International Tables Volume C Table 6.1.1.4 (pp. 500-502)' 'Henke, Gullikson and Davis, At. Data and Nucl. Data Tables, 1993, 54, 2'

loop_
_geom_angle_atom_site_label_1
_geom_angle_atom_site_label_2
_geom_angle_atom_site_label_3
_geom_angle
C7 O C1 122.9(3)
C12 O1 C6 118.7(3)
C13 O2 C 118.0(3)
C1e O3 C10 122.9(3)
C14 C O2 122.9(4)
C1d C O2 113.4(4)
C1d C C14 123.7(4)
C11 C1 O 119.7(3)
C17 C1 O 118.0(4)
C17 C1 C11 122.3(4)
C13 C3 C9 123.3(4)
C16 C3 C9 118.4(3)
C16 C3 C13 118.3(4)
C12 C4 C8 122.5(3)
C19 C4 C8 120.2(4)
C19 C4 C12 117.2(4)
C7 C5 C6 117.7(4)
C8 C5 C6 124.1(4)
C8 C5 C7 118.1(4)
C5 C6 O1 122.5(4)
C11 C6 O1 113.9(4)
C11 C6 C5 123.5(4)
O5 C7 O 117.9(4)
C5 C7 O 118.2(4)
C5 C7 O5 123.9(4)
C5 C8 C4 108.6(3)
C1a C8 C4 112.2(3)
C1a C8 C5 115.0(3)
C1r C8 C4 109.3(3)
C1r C8 C5 111.4(3)
C1r C8 C1a 100.1(3)
C14 C9 C3 108.2(3)
C18 C9 C3 108.6(3)
C18 C9 C14 113.2(3)
C1k C9 C3 109.5(3)
C1k C9 C14 115.9(3)
C1k C9 C18 101.2(3)
O4 C10 O3 117.3(4)
C14 C10 O3 118.0(4)
C14 C10 O4 124.8(4)
C6 C11 C1 117.7(4)
C1h C11 C1 117.9(4)
C1h C11 C6 124.4(4)
N1 C12 O1 108.6(4)
C4 C12 O1 123.4(4)
C4 C12 N1 127.9(4)
N C13 O2 109.2(3)
C3 C13 O2 122.2(4)
C3 C13 N 128.5(4)
C9 C14 C 124.2(4)
C10 C14 C 118.4(4)
C10 C14 C9 117.3(4)
C1l C15 C1e 119.8(5)
N2 C16 C3 175.5(5)
C1b C17 C1 119.3(5)
C1f N4 C18 113.0(4)
C1r N5 C1m 111.6(4)
C9 C18 O6 125.2(4)
N4 C18 O6 127.7(4)
N4 C18 C9 107.1(3)
N3 C19 C4 177.4(5)
C1j C1a C8 129.9(4)
C1m C1a C8 109.7(4)
C1m C1a C1j 120.4(4)
C1o C1b C17 120.4(4)
C1t C1c C1k 117.5(4)
C1e C1d C 116.1(4)
C1g C1d C 125.7(4)
C1g C1d C1e 118.2(4)
C15 C1e O3 118.6(4)
C1d C1e O3 120.4(4)
C1d C1e C15 121.0(4)
C1k C1f N4 108.7(4)
C1p C1f N4 130.1(4)
C1p C1f C1k 121.2(5)
C1i C1g C1d 120.4(5)
C1o C1h C11 120.9(5)
C1l C1i C1g 120.2(4)
C1u C1j C1a 118.9(5)
C1c C1k C9 129.5(4)
C1f C1k C9 109.4(4)
C1f C1k C1c 120.8(4)
C1i C1l C15 120.3(4)
C1a C1m N5 109.4(4)
C1s C1m N5 128.7(5)
C1s C1m C1a 121.8(5)
C1u C1n C1s 121.6(5)
C1h C1o C1b 119.3(5)
C1q C1p C1f 117.4(5)
C1t C1q C1p 121.9(5)
C8 C1r O7 125.6(4)
N5 C1r O7 125.7(4)
N5 C1r C8 108.7(4)
C1n C1s C1m 117.1(5)
C1q C1t C1c 121.2(5)
C1n C1u C1j 120.1(5)

loop_
_geom_bond_atom_site_label_1
_geom_bond_atom_site_label_2
_geom_bond_distance
O C1 1.378(5)
O C7 1.352(5)
O1 C6 1.364(5)
O1 C12 1.354(5)
O2 C 1.370(5)
O2 C13 1.362(4)
O3 C10 1.359(5)
O3 C1e 1.367(5)
O4 C10 1.198(5)
O5 C7 1.204(5)
O6 C18 1.220(5)
O7 C1r 1.214(5)
N C13 1.349(5)
N1 C12 1.339(5)
C C14 1.334(5)
C C1d 1.424(5)
C1 C11 1.387(6)
C1 C17 1.344(5)
C3 C9 1.514(6)
C3 C13 1.350(5)
C3 C16 1.420(6)
C4 C8 1.523(6)
C4 C12 1.350(6)
C4 C19 1.382(5)
C5 C6 1.348(6)
C5 C7 1.452(6)
C5 C8 1.492(5)
C6 C11 1.401(5)
C8 C1a 1.516(6)
C8 C1r 1.548(6)
N2 C16 1.138(5)
C9 C14 1.482(5)
C9 C18 1.543(6)
C9 C1k 1.503(6)
C10 C14 1.456(6)
C11 C1h 1.386(6)
C15 C1e 1.345(6)
C15 C1l 1.372(6)
N3 C19 1.147(5)
C17 C1b 1.363(7)
N4 C18 1.339(5)
N4 C1f 1.391(5)
N5 C1m 1.391(6)
N5 C1r 1.350(6)
C1a C1j 1.368(6)
C1a C1m 1.380(6)
C1b C1o 1.406(7)
C1c C1k 1.384(6)
C1c C1t 1.385(6)
C1d C1e 1.412(6)
C1d C1g 1.392(6)
C1f C1k 1.371(6)
C1f C1p 1.393(6)
C1g C1i 1.349(6)
C1h C1o 1.353(6)
C1i C1l 1.391(7)
C1j C1u 1.367(7)
C1m C1s 1.372(7)
C1n C1s 1.376(8)
C1n C1u 1.389(8)
C1p C1q 1.365(7)
C1q C1t 1.364(7)

loop_
_smtbx_masks_void_nr
_smtbx_masks_void_average_x
_smtbx_masks_void_average_y
_smtbx_masks_void_average_z
_smtbx_masks_void_volume
_smtbx_masks_void_count_electrons
1 0.000 0.500 0.500 263.4 17.4
